data_7232112
loop_
_publ_author_name
'Mandal, Arkalekha'
'Swain, Pravasini'
'Nath, Bhaskar'
'Sau, Sudip'
'Mal, Prasenjit'

_publ_section_title
;
 Unipolar to ambipolar semiconductivity switching in charge transfer
 cocrystals of 2,7-di-tert-butylpyrene
;
_journal_issue 6
_journal_name_full CrystEngComm
_journal_page_first 981
_journal_paper_doi 10.1039/C8CE01806E
_journal_volume 21
_journal_year 2019
_chemical_formula_sum 'C18 H15 N2'
_chemical_formula_weight 259.32
_space_group_IT_number 2
_space_group_name_Hall '-P 1'
_space_group_name_H-M_alt 'P -1'
_symmetry_cell_setting triclinic
_symmetry_space_group_name_Hall '-P 1'
_symmetry_space_group_name_H-M 'P -1'
_atom_sites_solution_hydrogens constr
_atom_sites_solution_primary direct
_atom_sites_solution_secondary difmap
_audit_creation_method SHELXL-97
_audit_update_record
;
2018-05-02 deposited with the CCDC.
2018-12-27 downloaded from the CCDC.
;
_cell_angle_alpha 97.057(2)
_cell_angle_beta 97.633(2)
_cell_angle_gamma 96.111(2)
_cell_formula_units_Z 2
_cell_length_a 6.9929(2)
_cell_length_b 9.6745(3)
_cell_length_c 10.9094(3)
_cell_measurement_reflns_used 2600
_cell_measurement_temperature 296(2)
_cell_measurement_theta_max 67.44
_cell_measurement_theta_min 4.13
_cell_volume 720.29(4)
_computing_structure_refinement 'SHELXL-97 (Sheldrick, 1997)'
_computing_structure_solution 'SHELXS-97 (Sheldrick, 1990)'
_diffrn_ambient_temperature 296(2)
_diffrn_measured_fraction_theta_full 1.000
_diffrn_measured_fraction_theta_max 1.000
_diffrn_measurement_device_type 'CCD area detector'
_diffrn_measurement_method 'phi and omega scans'
_diffrn_radiation_monochromator graphite
_diffrn_radiation_source 'fine-focus sealed tube'
_diffrn_radiation_type CuK\a
_diffrn_radiation_wavelength 1.54184
_diffrn_reflns_av_R_equivalents 0.0331
_diffrn_reflns_av_sigmaI/netI 0.0246
_diffrn_reflns_limit_h_max 8
_diffrn_reflns_limit_h_min -6
_diffrn_reflns_limit_k_max 11
_diffrn_reflns_limit_k_min -11
_diffrn_reflns_limit_l_max 12
_diffrn_reflns_limit_l_min -13
_diffrn_reflns_number 10553
_diffrn_reflns_theta_full 67.44
_diffrn_reflns_theta_max 67.44
_diffrn_reflns_theta_min 4.13
_exptl_absorpt_coefficient_mu 0.548
_exptl_absorpt_correction_T_max 1.000
_exptl_absorpt_correction_T_min 0.898
_exptl_absorpt_correction_type multi-scan
_exptl_absorpt_process_details SADABS
_exptl_crystal_colour blue
_exptl_crystal_density_diffrn 1.196
_exptl_crystal_density_method 'not measured'
_exptl_crystal_description needle
_exptl_crystal_F_000 274
_exptl_crystal_size_max 0.38
_exptl_crystal_size_mid 0.20
_exptl_crystal_size_min 0.15
_refine_diff_density_max 0.306
_refine_diff_density_min -0.436
_refine_diff_density_rms 0.128
_refine_ls_extinction_method none
_refine_ls_goodness_of_fit_ref 1.004
_refine_ls_hydrogen_treatment mixed
_refine_ls_matrix_type full
_refine_ls_number_parameters 184
_refine_ls_number_reflns 2600
_refine_ls_number_restraints 0
_refine_ls_restrained_S_all 1.004
_refine_ls_R_factor_all 0.0629
_refine_ls_R_factor_gt 0.0585
_refine_ls_shift/su_max 0.000
_refine_ls_shift/su_mean 0.000
_refine_ls_structure_factor_coef Fsqd
_refine_ls_weighting_details 'calc w=1/[\s^2^(Fo^2^)+(0.1203P)^2^+0.0706P] where P=(Fo^2^+2Fc^2^)/3'
_refine_ls_weighting_scheme calc
_refine_ls_wR_factor_gt 0.1601
_refine_ls_wR_factor_ref 0.1667
_reflns_number_gt 2260
_reflns_number_total 2600
_reflns_threshold_expression >2sigma(I)
_cod_data_source_file c8ce01806e2.cif
_cod_data_source_block Cocrystal1
_cod_depositor_comments 'Adding full bibliography for 7232112--7232114.cif.'
_cod_database_code 7232112

loop_
_symmetry_equiv_pos_as_xyz
'x, y, z'
'-x, -y, -z'

loop_
_atom_site_label
_atom_site_type_symbol
_atom_site_fract_x
_atom_site_fract_y
_atom_site_fract_z
_atom_site_U_iso_or_equiv
_atom_site_adp_type
_atom_site_occupancy
_atom_site_symmetry_multiplicity
_atom_site_calc_flag
_atom_site_refinement_flags
C8 C 0.45854(15) 0.46877(12) 0.43852(11) 0.0361(3) Uani 1 1 d .
C3 C 0.38081(17) 0.32465(13) 0.41523(12) 0.0393(3) Uani 1 1 d .
C6 C 0.45204(16) 0.54892(13) 0.33829(12) 0.0392(3) Uani 1 1 d .
C13 C 0.07150(17) 0.64219(14) 0.50040(13) 0.0432(3) Uani 1 1 d .
C4 C 0.38880(17) 0.24617(13) 0.51902(13) 0.0432(3) Uani 1 1 d .
H4 H 0.3381 0.1518 0.5054 0.052 Uiso 1 1 calc R
C5 C 0.46768(18) 0.30537(13) 0.63563(13) 0.0426(3) Uani 1 1 d .
H5 H 0.4703 0.2511 0.7004 0.051 Uiso 1 1 calc R
C7 C 0.37123(18) 0.48388(14) 0.21869(13) 0.0449(4) Uani 1 1 d .
H7 H 0.3660 0.5372 0.1533 0.054 Uiso 1 1 calc R
C2 C 0.30325(19) 0.26499(13) 0.29386(13) 0.0458(4) Uani 1 1 d .
H2 H 0.2531 0.1705 0.2790 0.055 Uiso 1 1 calc R
C1 C 0.29803(18) 0.34202(14) 0.19343(13) 0.0474(4) Uani 1 1 d .
C14 C -0.02289(18) 0.55613(15) 0.38737(13) 0.0457(4) Uani 1 1 d .
H15 H -0.0369 0.5949 0.3133 0.055 Uiso 1 1 calc R
C15 C -0.09116(18) 0.42133(15) 0.38638(13) 0.0456(4) Uani 1 1 d .
H14 H -0.1519 0.3680 0.3119 0.055 Uiso 1 1 calc R
C16 C 0.14043(19) 0.78092(15) 0.50110(14) 0.0494(4) Uani 1 1 d .
N1 N 0.3106(3) 0.94388(17) 0.69847(16) 0.0840(5) Uani 1 1 d .
N2 N 0.1112(3) 0.89906(17) 0.30220(16) 0.0851(5) Uani 1 1 d .
C9 C 0.2167(2) 0.26763(17) 0.06183(14) 0.0605(4) Uani 1 1 d .
C18 C 0.1231(2) 0.84556(15) 0.39028(16) 0.0591(4) Uani 1 1 d .
C17 C 0.2345(2) 0.86981(15) 0.61158(16) 0.0581(4) Uani 1 1 d .
C12 C 0.0025(3) 0.2120(3) 0.05820(18) 0.0979(8) Uani 1 1 d .
H12A H -0.0091 0.1513 0.1208 0.147 Uiso 1 1 calc R
H12C H -0.0476 0.1605 -0.0227 0.147 Uiso 1 1 calc R
H12B H -0.0702 0.2894 0.0742 0.147 Uiso 1 1 calc R
C10 C 0.2253(4) 0.3652(2) -0.03743(17) 0.0964(8) Uani 1 1 d .
H10A H 0.1584 0.4443 -0.0159 0.145 Uiso 1 1 calc R
H10B H 0.1643 0.3154 -0.1170 0.145 Uiso 1 1 calc R
H10C H 0.3586 0.3972 -0.0420 0.145 Uiso 1 1 calc R
C11 C 0.3301(4) 0.1461(3) 0.0299(2) 0.1176(10) Uani 1 1 d .
H11A H 0.4614 0.1818 0.0238 0.176 Uiso 1 1 calc R
H11B H 0.2701 0.0929 -0.0484 0.176 Uiso 1 1 calc R
H11C H 0.3305 0.0867 0.0943 0.176 Uiso 1 1 calc R

loop_
_atom_site_aniso_label
_atom_site_aniso_U_11
_atom_site_aniso_U_22
_atom_site_aniso_U_33
_atom_site_aniso_U_23
_atom_site_aniso_U_13
_atom_site_aniso_U_12
C8 0.0308(6) 0.0351(7) 0.0437(7) 0.0045(5) 0.0106(5) 0.0049(5)
C3 0.0365(6) 0.0349(6) 0.0466(7) 0.0034(5) 0.0099(5) 0.0031(5)
C6 0.0364(6) 0.0382(7) 0.0444(7) 0.0058(5) 0.0111(5) 0.0040(5)
C13 0.0351(6) 0.0453(7) 0.0525(8) 0.0100(6) 0.0118(5) 0.0088(5)
C4 0.0446(6) 0.0323(6) 0.0525(8) 0.0059(6) 0.0105(5) 0.0001(5)
C5 0.0441(6) 0.0385(7) 0.0469(8) 0.0104(6) 0.0103(5) 0.0027(5)
C7 0.0466(7) 0.0475(7) 0.0418(7) 0.0085(6) 0.0106(5) 0.0029(5)
C2 0.0486(7) 0.0367(7) 0.0495(8) -0.0002(6) 0.0090(6) -0.0013(5)
C1 0.0481(7) 0.0475(7) 0.0443(8) 0.0001(6) 0.0099(6) -0.0010(5)
C14 0.0413(6) 0.0516(8) 0.0470(8) 0.0137(6) 0.0097(5) 0.0073(5)
C15 0.0408(6) 0.0508(8) 0.0456(8) 0.0070(6) 0.0080(5) 0.0054(5)
C16 0.0446(7) 0.0440(7) 0.0623(9) 0.0110(6) 0.0128(6) 0.0083(5)
N1 0.1000(12) 0.0630(9) 0.0815(11) -0.0091(9) 0.0080(9) 0.0054(8)
N2 0.1005(12) 0.0669(9) 0.0873(12) 0.0350(9) -0.0008(9) -0.0016(8)
C9 0.0736(10) 0.0583(9) 0.0434(8) -0.0023(7) 0.0076(7) -0.0075(7)
C18 0.0592(8) 0.0450(8) 0.0729(11) 0.0150(8) 0.0058(7) 0.0026(6)
C17 0.0605(8) 0.0439(8) 0.0711(10) 0.0064(8) 0.0141(7) 0.0082(6)
C12 0.0901(13) 0.1227(18) 0.0605(11) -0.0022(11) -0.0052(9) -0.0424(12)
C10 0.1313(18) 0.0979(15) 0.0446(10) 0.0047(10) 0.0016(10) -0.0355(13)
C11 0.152(2) 0.1181(19) 0.0726(14) -0.0394(14) 0.0062(13) 0.0433(17)

loop_
_atom_type_symbol
_atom_type_description
_atom_type_scat_dispersion_real
_atom_type_scat_dispersion_imag
_atom_type_scat_source
C C 0.0181 0.0091 'International Tables Vol C Tables 4.2.6.8 and 6.1.1.4'
H H 0.0000 0.0000 'International Tables Vol C Tables 4.2.6.8 and 6.1.1.4'
N N 0.0311 0.0180 'International Tables Vol C Tables 4.2.6.8 and 6.1.1.4'

loop_
_geom_angle_atom_site_label_1
_geom_angle_atom_site_label_2
_geom_angle_atom_site_label_3
_geom_angle
_geom_angle_site_symmetry_1
_geom_angle_site_symmetry_3
C6 C8 C3 119.31(12) . .
C6 C8 C8 120.60(13) . 2_666
C3 C8 C8 120.09(14) . 2_666
C2 C3 C8 119.17(12) . .
C2 C3 C4 122.82(11) . .
C8 C3 C4 118.01(12) . .
C7 C6 C8 119.05(11) . .
C7 C6 C5 122.76(12) . 2_666
C8 C6 C5 118.19(12) . 2_666
C16 C13 C14 121.21(13) . .
C16 C13 C15 120.91(13) . 2_566
C14 C13 C15 117.88(12) . 2_566
C5 C4 C3 121.91(11) . .
C5 C4 H4 119.0 . .
C3 C4 H4 119.0 . .
C4 C5 C6 121.21(12) . 2_666
C4 C5 H5 119.4 . .
C6 C5 H5 119.4 2_666 .
C1 C7 C6 122.53(12) . .
C1 C7 H7 118.7 . .
C6 C7 H7 118.7 . .
C3 C2 C1 122.32(12) . .
C3 C2 H2 118.8 . .
C1 C2 H2 118.8 . .
C7 C1 C2 117.60(12) . .
C7 C1 C9 123.17(13) . .
C2 C1 C9 119.21(12) . .
C15 C14 C13 121.42(13) . .
C15 C14 H15 119.3 . .
C13 C14 H15 119.3 . .
C14 C15 C13 120.70(14) . 2_566
C14 C15 H14 119.6 . .
C13 C15 H14 119.6 2_566 .
C13 C16 C18 121.81(14) . .
C13 C16 C17 122.83(13) . .
C18 C16 C17 115.36(12) . .
C11 C9 C10 109.09(18) . .
C11 C9 C12 109.56(19) . .
C10 C9 C12 107.03(16) . .
C11 C9 C1 109.37(15) . .
C10 C9 C1 112.77(13) . .
C12 C9 C1 108.97(13) . .
N2 C18 C16 178.96(17) . .
N1 C17 C16 178.26(16) . .
C9 C12 H12A 109.5 . .
C9 C12 H12C 109.5 . .
H12A C12 H12C 109.5 . .
C9 C12 H12B 109.5 . .
H12A C12 H12B 109.5 . .
H12C C12 H12B 109.5 . .
C9 C10 H10A 109.5 . .
C9 C10 H10B 109.5 . .
H10A C10 H10B 109.5 . .
C9 C10 H10C 109.5 . .
H10A C10 H10C 109.5 . .
H10B C10 H10C 109.5 . .
C9 C11 H11A 109.5 . .
C9 C11 H11B 109.5 . .
H11A C11 H11B 109.5 . .
C9 C11 H11C 109.5 . .
H11A C11 H11C 109.5 . .
H11B C11 H11C 109.5 . .

loop_
_geom_bond_atom_site_label_1
_geom_bond_atom_site_label_2
_geom_bond_distance
_geom_bond_site_symmetry_2
C8 C6 1.4148(18) .
C8 C3 1.4209(18) .
C8 C8 1.421(2) 2_666
C3 C2 1.3912(19) .
C3 C4 1.4370(18) .
C6 C7 1.3944(19) .
C6 C5 1.4400(17) 2_666
C13 C16 1.376(2) .
C13 C14 1.437(2) .
C13 C15 1.443(2) 2_566
C4 C5 1.3483(18) .
C4 H4 0.9300 .
C5 C6 1.4401(17) 2_666
C5 H5 0.9300 .
C7 C1 1.3934(19) .
C7 H7 0.9300 .
C2 C1 1.397(2) .
C2 H2 0.9300 .
C1 C9 1.5313(19) .
C14 C15 1.338(2) .
C14 H15 0.9300 .
C15 C13 1.443(2) 2_566
C15 H14 0.9300 .
C16 C18 1.425(2) .
C16 C17 1.428(2) .
N1 C17 1.146(2) .
N2 C18 1.144(2) .
C9 C11 1.518(3) .
C9 C10 1.524(2) .
C9 C12 1.530(3) .
C12 H12A 0.9600 .
C12 H12C 0.9600 .
C12 H12B 0.9600 .
C10 H10A 0.9600 .
C10 H10B 0.9600 .
C10 H10C 0.9600 .
C11 H11A 0.9600 .
C11 H11B 0.9600 .
C11 H11C 0.9600 .
